data_7251198
loop_
_publ_author_name
'de Meester, Jos\'ephine'
'Shemchuk, Oleksii'
'Collard, Laurent'
'Wouters, Johan'
'Robeyns, Koen'
'Leyssens, Tom'

_publ_section_title
;
 Solvent selection as a major determinant of chiral resolution outcomes:
 The BINOL-DACH case study
;
_journal_name_full CrystEngComm
_journal_paper_doi 10.1039/D5CE00706B
_journal_year 2025
_chemical_absolute_configuration rm
_chemical_formula_moiety 'C20 H14 O2, C6 H14 N2, C6 H6'
_chemical_formula_sum 'C32 H34 N2 O2'
_chemical_formula_weight 478.61
_chemical_name_common 'BINOL +  DACH'
_chemical_name_systematic '1,1'-bi-2-naphtol + trans-cyclohexane-1,2-diamine'
_space_group_crystal_system orthorhombic
_space_group_IT_number 20
_space_group_name_Hall 'C 2c 2'
_space_group_name_H-M_alt 'C 2 2 21'
_atom_sites_solution_hydrogens mixed
_atom_sites_solution_primary dual
_audit_creation_method SHELXL-2018/3
_audit_update_record
;
2025-07-06 deposited with the CCDC.	2025-10-29 downloaded from the CCDC.
;
_cell_angle_alpha 90
_cell_angle_beta 90
_cell_angle_gamma 90
_cell_formula_units_Z 4
_cell_length_a 12.3993(15)
_cell_length_b 14.0194(10)
_cell_length_c 15.3719(12)
_cell_measurement_reflns_used 1540
_cell_measurement_temperature 297(2)
_cell_measurement_theta_max 21.8830
_cell_measurement_theta_min 3.1580
_cell_volume 2672.1(4)
_computing_cell_refinement
;
CrysAlisPro, Agilent Technologies,
Version 1.171.37.35 (release 13-08-2014 CrysAlis171 .NET)
(compiled Aug 13 2014,18:06:01)
;
_computing_data_collection MAR
_computing_data_reduction
;
CrysAlisPro, Agilent Technologies,
Version 1.171.37.35 (release 13-08-2014 CrysAlis171 .NET)
(compiled Aug 13 2014,18:06:01)
;
_computing_molecular_graphics 'MERCURY (Macrae et al., 2008)'
_computing_publication_material
;
'MERCURY (Macrae et al., 2008), Platon (Spek, 2009)'
;
_computing_structure_refinement 'SHELXL-2018/3 (Sheldrick, 2018)'
_computing_structure_solution 'SHELXT (Sheldrick, 2015)'
_diffrn_ambient_temperature 297(2)
_diffrn_measured_fraction_theta_full 0.984
_diffrn_measured_fraction_theta_max 0.984
_diffrn_measurement_device_type 'MAR345 image plate'
_diffrn_measurement_method
;
'100 images, \D\F 2.0\% '
;
_diffrn_radiation_type MoK\a
_diffrn_radiation_wavelength 0.71073
_diffrn_reflns_av_R_equivalents 0.1124
_diffrn_reflns_av_unetI/netI 0.0764
_diffrn_reflns_Laue_measured_fraction_full 0.984
_diffrn_reflns_Laue_measured_fraction_max 0.984
_diffrn_reflns_limit_h_max 13
_diffrn_reflns_limit_h_min -13
_diffrn_reflns_limit_k_max 15
_diffrn_reflns_limit_k_min -15
_diffrn_reflns_limit_l_max 16
_diffrn_reflns_limit_l_min -16
_diffrn_reflns_number 7721
_diffrn_reflns_point_group_measured_fraction_full 0.989
_diffrn_reflns_point_group_measured_fraction_max 0.989
_diffrn_reflns_theta_full 23.226
_diffrn_reflns_theta_max 23.226
_diffrn_reflns_theta_min 3.194
_diffrn_source 'Incoatec microfocus source'
_exptl_absorpt_coefficient_mu 0.074
_exptl_absorpt_correction_T_max 1.00000
_exptl_absorpt_correction_T_min 0.83528
_exptl_absorpt_correction_type multi-scan
_exptl_absorpt_process_details
;
CrysAlisPro, Agilent Technologies,
Version 1.171.37.35 (release 13-08-2014 CrysAlis171 .NET)
(compiled Aug 13 2014,18:06:01)
Empirical absorption correction using spherical harmonics,
 implemented in SCALE3 ABSPACK scaling algorithm.
;
_exptl_crystal_colour colourless
_exptl_crystal_density_diffrn 1.190
_exptl_crystal_description needle
_exptl_crystal_F_000 1024
_exptl_crystal_recrystallization_method 'Re-crystallisation from solvent: Benzene'
_exptl_crystal_size_max 0.20
_exptl_crystal_size_mid 0.02
_exptl_crystal_size_min 0.01
_refine_diff_density_max 0.138
_refine_diff_density_min -0.158
_refine_diff_density_rms 0.033
_refine_ls_abs_structure_details
;
 Flack x determined using 391 quotients [(I+)-(I-)]/[(I+)+(I-)]
 (Parsons, Flack and Wagner, Acta Cryst. B69 (2013) 249-259).
;
_refine_ls_abs_structure_Flack -0.8(10)
_refine_ls_extinction_method none
_refine_ls_goodness_of_fit_ref 1.061
_refine_ls_hydrogen_treatment mixed
_refine_ls_matrix_type full
_refine_ls_number_parameters 172
_refine_ls_number_reflns 1896
_refine_ls_number_restraints 29
_refine_ls_restrained_S_all 1.114
_refine_ls_R_factor_all 0.1060
_refine_ls_R_factor_gt 0.0612
_refine_ls_shift/su_max 0.000
_refine_ls_shift/su_mean 0.000
_refine_ls_structure_factor_coef Fsqd
_refine_ls_weighting_details 'w=1/[\s^2^(Fo^2^)+(0.0615P)^2^+0.3028P] where P=(Fo^2^+2Fc^2^)/3'
_refine_ls_weighting_scheme calc
_refine_ls_wR_factor_gt 0.1342
_refine_ls_wR_factor_ref 0.1544
_reflns_Friedel_coverage 0.760
_reflns_Friedel_fraction_full 0.994
_reflns_Friedel_fraction_max 0.994
_reflns_number_gt 1231
_reflns_number_total 1896
_reflns_threshold_expression 'I > 2\s(I)'
_cod_data_source_file d5ce00706b2.cif
_cod_data_source_block jdm_alex_B_DAC_benzene
_cod_database_code 7251198
_shelx_shelxl_version_number 2018/3
_shelx_space_group_comment
;
The symmetry employed for this shelxl refinement is uniquely defined
by the following loop, which should always be used as a source of
symmetry information in preference to the above space-group names.
They are only intended as comments.
;

loop_
_space_group_symop_operation_xyz
'x, y, z'
'-x, -y, z+1/2'
'-x, y, -z+1/2'
'x, -y, -z'
'x+1/2, y+1/2, z'
'-x+1/2, -y+1/2, z+1/2'
'-x+1/2, y+1/2, -z+1/2'
'x+1/2, -y+1/2, -z'

loop_
_atom_site_label
_atom_site_type_symbol
_atom_site_fract_x
_atom_site_fract_y
_atom_site_fract_z
_atom_site_U_iso_or_equiv
_atom_site_adp_type
_atom_site_occupancy
_atom_site_site_symmetry_order
_atom_site_calc_flag
_atom_site_refinement_flags_posn
_atom_site_refinement_flags_adp
_atom_site_refinement_flags_occupancy
_atom_site_disorder_assembly
_atom_site_disorder_group
O1 O 0.5378(4) 0.3527(3) 0.4822(3) 0.0692(14) Uani 1 1 d . . . . .
H1 H 0.531(5) 0.381(4) 0.530(5) 0.104 Uiso 1 1 calc R U . . .
C2 C 0.6019(5) 0.4059(4) 0.4287(4) 0.0517(16) Uani 1 1 d . . . . .
C4 C 0.6640(6) 0.4198(5) 0.2808(4) 0.068(2) Uani 1 1 d . . . . .
H4 H 0.664594 0.397626 0.223759 0.082 Uiso 1 1 calc R U . . .
C3 C 0.6039(6) 0.3745(4) 0.3411(4) 0.0643(19) Uani 1 1 d . . . . .
H3 H 0.563094 0.321798 0.324978 0.077 Uiso 1 1 calc R U . . .
C5 C 0.7260(5) 0.5005(4) 0.3034(4) 0.0585(17) Uani 1 1 d . . . . .
C6 C 0.7898(6) 0.5508(5) 0.2422(5) 0.078(2) Uani 1 1 d . . . . .
H6 H 0.792392 0.529351 0.184978 0.094 Uiso 1 1 calc R U . . .
C7 C 0.8470(7) 0.6290(6) 0.2644(6) 0.094(3) Uani 1 1 d . . . . .
H7 H 0.885100 0.662854 0.222426 0.112 Uiso 1 1 calc R U . . .
C9 C 0.7879(6) 0.6125(5) 0.4127(4) 0.0686(19) Uani 1 1 d . . . . .
H9 H 0.788079 0.634622 0.469716 0.082 Uiso 1 1 calc R U . . .
C8 C 0.8484(7) 0.6584(5) 0.3514(6) 0.090(2) Uani 1 1 d . . . . .
H8 H 0.891158 0.709973 0.367624 0.108 Uiso 1 1 calc R U . . .
C10 C 0.7250(5) 0.5320(4) 0.3909(4) 0.0515(16) Uani 1 1 d . . . . .
C11 C 0.6613(5) 0.4834(4) 0.4534(3) 0.0488(15) Uani 1 1 d . . . . .
N21 N 0.4770(5) 0.3871(4) 0.6526(3) 0.0627(16) Uani 1 1 d . . . . .
H21A H 0.514(6) 0.444(5) 0.676(4) 0.094 Uiso 1 1 d . U . . .
H21B H 0.399(6) 0.383(5) 0.660(4) 0.094 Uiso 1 1 d . U . . .
C22 C 0.5132(5) 0.3019(3) 0.7008(3) 0.0519(16) Uani 1 1 d . . . . .
H22 H 0.591734 0.297303 0.694515 0.062 Uiso 1 1 calc R U . . .
C23 C 0.4640(7) 0.2136(4) 0.6601(4) 0.071(2) Uani 1 1 d . . . . .
H23A H 0.386358 0.215346 0.667338 0.086 Uiso 1 1 calc R U . . .
H23B H 0.479463 0.213048 0.598213 0.086 Uiso 1 1 calc R U . . .
C24 C 0.5079(8) 0.1237(4) 0.7010(4) 0.086(2) Uani 1 1 d . . . . .
H24A H 0.584197 0.118280 0.687952 0.104 Uiso 1 1 calc R U . . .
H24B H 0.471620 0.068819 0.676136 0.104 Uiso 1 1 calc R U . . .
C31 C 0.8028(12) 0.000000 0.500000 0.107(4) Uani 1 2 d S TU P . .
H31 H 0.877803 0.000001 0.500003 0.129 Uiso 1 2 calc R U P . .
C32 C 0.7498(9) 0.0826(8) 0.4986(6) 0.118(3) Uani 1 1 d . U . . .
H32 H 0.788350 0.139501 0.499204 0.142 Uiso 1 1 calc R U . . .
C33 C 0.6372(10) 0.0852(8) 0.4963(6) 0.129(3) Uani 1 1 d . U . . .
H33 H 0.599529 0.142455 0.492473 0.155 Uiso 1 1 calc R U . . .
C34 C 0.5857(14) 0.000000 0.500000 0.136(5) Uani 1 2 d S TU P . .
H34 H 0.510728 0.000001 0.500000 0.163 Uiso 1 2 calc R U P . .

loop_
_atom_site_aniso_label
_atom_site_aniso_U_11
_atom_site_aniso_U_22
_atom_site_aniso_U_33
_atom_site_aniso_U_23
_atom_site_aniso_U_13
_atom_site_aniso_U_12
O1 0.091(4) 0.054(2) 0.063(3) -0.002(2) 0.015(3) -0.019(3)
C2 0.052(4) 0.048(3) 0.055(3) 0.004(3) 0.009(3) 0.001(3)
C4 0.083(6) 0.077(4) 0.045(4) -0.002(3) 0.008(4) 0.007(4)
C3 0.078(5) 0.056(4) 0.059(4) -0.010(3) 0.007(4) -0.005(4)
C5 0.061(4) 0.063(4) 0.051(4) 0.012(3) 0.013(3) 0.002(4)
C6 0.073(6) 0.091(5) 0.072(4) 0.018(4) 0.015(4) 0.007(5)
C7 0.091(7) 0.095(6) 0.095(6) 0.035(5) 0.025(5) -0.008(5)
C9 0.068(5) 0.066(4) 0.072(4) 0.014(3) 0.002(4) -0.008(4)
C8 0.086(6) 0.075(5) 0.107(6) 0.011(5) 0.016(5) -0.020(5)
C10 0.053(4) 0.052(4) 0.050(4) 0.012(3) 0.002(3) 0.003(3)
C11 0.059(4) 0.040(3) 0.047(3) 0.002(3) 0.004(3) 0.002(3)
N21 0.079(5) 0.056(3) 0.053(3) 0.007(2) 0.003(3) 0.006(3)
C22 0.063(5) 0.047(3) 0.046(3) -0.001(3) 0.014(3) 0.003(3)
C23 0.104(6) 0.057(4) 0.054(4) -0.006(3) 0.018(4) -0.006(4)
C24 0.148(8) 0.053(4) 0.058(4) 0.000(3) 0.022(5) -0.002(5)
C31 0.105(9) 0.126(8) 0.091(7) 0.011(7) 0.000 0.000
C32 0.149(7) 0.130(7) 0.076(5) -0.006(5) 0.013(6) 0.005(6)
C33 0.155(8) 0.163(8) 0.070(5) -0.018(6) 0.022(6) 0.062(7)
C34 0.127(10) 0.203(11) 0.079(7) -0.018(9) 0.000 0.000

loop_
_atom_type_symbol
_atom_type_description
_atom_type_scat_dispersion_real
_atom_type_scat_dispersion_imag
_atom_type_scat_source
C C 0.0033 0.0016 'International Tables Vol C Tables 4.2.6.8 and 6.1.1.4'
H H 0.0000 0.0000 'International Tables Vol C Tables 4.2.6.8 and 6.1.1.4'
N N 0.0061 0.0033 'International Tables Vol C Tables 4.2.6.8 and 6.1.1.4'
O O 0.0106 0.0060 'International Tables Vol C Tables 4.2.6.8 and 6.1.1.4'

loop_
_geom_angle_atom_site_label_1
_geom_angle_atom_site_label_2
_geom_angle_atom_site_label_3
_geom_angle
_geom_angle_site_symmetry_1
_geom_angle_site_symmetry_3
_geom_angle_publ_flag
C2 O1 H1 109.5 . . ?
O1 C2 C11 125.5(5) . . ?
O1 C2 C3 114.4(5) . . ?
C11 C2 C3 120.1(5) . . ?
C3 C4 C5 120.6(5) . . ?
C3 C4 H4 119.7 . . ?
C5 C4 H4 119.7 . . ?
C4 C3 C2 121.2(6) . . ?
C4 C3 H3 119.4 . . ?
C2 C3 H3 119.4 . . ?
C4 C5 C10 118.6(5) . . ?
C4 C5 C6 122.7(6) . . ?
C10 C5 C6 118.7(6) . . ?
C7 C6 C5 122.0(7) . . ?
C7 C6 H6 119.0 . . ?
C5 C6 H6 119.0 . . ?
C6 C7 C8 119.2(7) . . ?
C6 C7 H7 120.4 . . ?
C8 C7 H7 120.4 . . ?
C8 C9 C10 121.1(7) . . ?
C8 C9 H9 119.4 . . ?
C10 C9 H9 119.4 . . ?
C9 C8 C7 120.9(7) . . ?
C9 C8 H8 119.6 . . ?
C7 C8 H8 119.6 . . ?
C9 C10 C5 118.0(5) . . ?
C9 C10 C11 122.1(6) . . ?
C5 C10 C11 119.9(6) . . ?
C2 C11 C10 119.6(5) . . ?
C2 C11 C11 120.7(5) . 4_566 ?
C10 C11 C11 119.7(5) . 4_566 ?
C22 N21 H21A 109(4) . . ?
C22 N21 H21B 101(4) . . ?
H21A N21 H21B 117(6) . . ?
N21 C22 C23 109.4(5) . . ?
N21 C22 C22 115.2(4) . 3_656 ?
C23 C22 C22 108.5(4) . 3_656 ?
N21 C22 H22 107.8 . . ?
C23 C22 H22 107.8 . . ?
C22 C22 H22 107.8 3_656 . ?
C24 C23 C22 111.4(6) . . ?
C24 C23 H23A 109.3 . . ?
C22 C23 H23A 109.3 . . ?
C24 C23 H23B 109.3 . . ?
C22 C23 H23B 109.3 . . ?
H23A C23 H23B 108.0 . . ?
C23 C24 C24 111.5(5) . 3_656 ?
C23 C24 H24A 109.3 . . ?
C24 C24 H24A 109.3 3_656 . ?
C23 C24 H24B 109.3 . . ?
C24 C24 H24B 109.3 3_656 . ?
H24A C24 H24B 108.0 . . ?
C32 C31 C32 120.8(15) . 4_556 ?
C32 C31 H31 119.6 . . ?
C32 C31 H31 119.6 4_556 . ?
C31 C32 C33 121.1(12) . . ?
C31 C32 H32 119.4 . . ?
C33 C32 H32 119.4 . . ?
C34 C33 C32 116.5(13) . . ?
C34 C33 H33 121.8 . . ?
C32 C33 H33 121.8 . . ?
C33 C34 C33 123.9(18) . 4_556 ?
C33 C34 H34 118.1 . . ?
C33 C34 H34 118.1 4_556 . ?

loop_
_geom_bond_atom_site_label_1
_geom_bond_atom_site_label_2
_geom_bond_distance
_geom_bond_site_symmetry_2
_geom_bond_publ_flag
O1 C2 1.365(7) . ?
O1 H1 0.85(7) . ?
C2 C11 1.367(8) . ?
C2 C3 1.415(8) . ?
C4 C3 1.349(8) . ?
C4 C5 1.411(8) . ?
C4 H4 0.9300 . ?
C3 H3 0.9300 . ?
C5 C10 1.417(8) . ?
C5 C6 1.418(8) . ?
C6 C7 1.349(9) . ?
C6 H6 0.9300 . ?
C7 C8 1.399(11) . ?
C7 H7 0.9300 . ?
C9 C8 1.367(9) . ?
C9 C10 1.412(9) . ?
C9 H9 0.9300 . ?
C8 H8 0.9300 . ?
C10 C11 1.418(8) . ?
C11 C11 1.507(11) 4_566 ?
N21 C22 1.476(7) . ?
N21 H21A 0.98(7) . ?
N21 H21B 0.98(8) . ?
C22 C23 1.515(8) . ?
C22 C22 1.549(10) 3_656 ?
C22 H22 0.9800 . ?
C23 C24 1.509(8) . ?
C23 H23A 0.9700 . ?
C23 H23B 0.9700 . ?
C24 C24 1.519(11) 3_656 ?
C24 H24A 0.9700 . ?
C24 H24B 0.9700 . ?
C31 C32 1.332(11) . ?
C31 C32 1.332(11) 4_556 ?
C31 H31 0.9300 . ?
C32 C33 1.397(13) . ?
C32 H32 0.9300 . ?
C33 C34 1.356(13) . ?
C33 H33 0.9300 . ?
C34 H34 0.9300 . ?

loop_
_geom_torsion_atom_site_label_1
_geom_torsion_atom_site_label_2
_geom_torsion_atom_site_label_3
_geom_torsion_atom_site_label_4
_geom_torsion
_geom_torsion_site_symmetry_1
_geom_torsion_site_symmetry_2
_geom_torsion_site_symmetry_3
_geom_torsion_site_symmetry_4
_geom_torsion_publ_flag
C5 C4 C3 C2 -0.6(10) . . . . ?
O1 C2 C3 C4 -179.7(6) . . . . ?
C11 C2 C3 C4 0.1(10) . . . . ?
C3 C4 C5 C10 1.0(9) . . . . ?
C3 C4 C5 C6 -179.6(6) . . . . ?
C4 C5 C6 C7 178.7(7) . . . . ?
C10 C5 C6 C7 -1.8(10) . . . . ?
C5 C6 C7 C8 3.6(12) . . . . ?
C10 C9 C8 C7 2.2(12) . . . . ?
C6 C7 C8 C9 -3.8(13) . . . . ?
C8 C9 C10 C5 -0.4(10) . . . . ?
C8 C9 C10 C11 -179.8(6) . . . . ?
C4 C5 C10 C9 179.6(6) . . . . ?
C6 C5 C10 C9 0.2(8) . . . . ?
C4 C5 C10 C11 -0.9(9) . . . . ?
C6 C5 C10 C11 179.6(6) . . . . ?
O1 C2 C11 C10 179.7(6) . . . . ?
C3 C2 C11 C10 -0.1(9) . . . . ?
O1 C2 C11 C11 0.7(9) . . . 4_566 ?
C3 C2 C11 C11 -179.0(5) . . . 4_566 ?
C9 C10 C11 C2 179.9(6) . . . . ?
C5 C10 C11 C2 0.5(9) . . . . ?
C9 C10 C11 C11 -1.1(8) . . . 4_566 ?
C5 C10 C11 C11 179.5(5) . . . 4_566 ?
N21 C22 C23 C24 174.0(6) . . . . ?
C22 C22 C23 C24 -59.6(8) 3_656 . . . ?
C22 C23 C24 C24 55.5(11) . . . 3_656 ?
C32 C31 C32 C33 -1.7(7) 4_556 . . . ?
C31 C32 C33 C34 3.2(13) . . . . ?
C32 C33 C34 C33 -1.5(6) . . . 4_556 ?
